data_9015917
loop_
_publ_author_name
'Lacorre, P.'
'Hervieu, M.'
'Raveau, B.'

_publ_section_title
;
 Existence de la Structure Triramsdellite: Li3FeSb2O8
 _cod_database_code 1000180
;
_journal_name_full 'Materials Research Bulletin'
_journal_page_first 693
_journal_page_last 699
_journal_paper_doi 10.1016/0025-5408(84)90024-2
_journal_volume 19
_journal_year 1984
_chemical_formula_sum 'Fe0.75 Li2.25 O6 Sb1.5'
_space_group_IT_number 62
_symmetry_space_group_name_Hall '-P 2n 2a'
_symmetry_space_group_name_H-M 'P m c n'
_cell_angle_alpha 90
_cell_angle_beta 90
_cell_angle_gamma 90
_cell_length_a 9.017
_cell_length_b 5.013
_cell_length_c 9.841
_cell_formula_units_Z 4
_cell_volume 444.835
_database_code_amcsd 0014314
_exptl_crystal_density_diffrn 5.019
_cod_duplicate_entry 1000180
_cod_original_formula_sum 'Li2.25 Fe.75 Sb1.5 O6'
_cod_database_code 9015917
_amcsd_formula_title Li3FeSb2O8

loop_
_space_group_symop_operation_xyz
x,y,z
1/2-x,y,z
1/2+x,-y,-z
1/2+x,1/2+y,1/2-z
1/2-x,1/2-y,1/2+z
x,1/2-y,1/2+z
-x,1/2+y,1/2-z
-x,-y,-z

loop_
_atom_site_label
_atom_site_fract_x
_atom_site_fract_y
_atom_site_fract_z
_atom_site_occupancy
Li1 0.25000 0.36000 0.09000 0.50000
Li2 0.10000 0.57000 0.08000 0.50000
Li3 0.25000 -0.06700 0.85800 0.75000
Fe1 0.25000 -0.06700 0.85800 0.25000
Fe2 0.08290 -0.03300 0.13710 0.25000
Sb1 0.08290 -0.03300 0.13710 0.75000
O1 0.25000 0.21000 0.26000 1.00000
O2 0.25000 0.73900 0.06900 1.00000
O3 0.05600 0.70900 0.27600 1.00000
O4 0.10300 0.20000 -0.04200 1.00000

loop_
_cod_related_entry_id
_cod_related_entry_database
_cod_related_entry_code
1 AMCSD 0014314
